data_4326537
loop_
_publ_author_name
'J\'er\^ome Long'
'Elena Chelebaeva'
'Joulia Larionova'
'Yannick Guari'
'Rute A. S. Ferreira'
'Luis D. Carlos'
'Filipe A. Almeida Paz'
'Alexander Trifonov'
'Christian Gu\'erin'

_publ_contact_author_address
; Institut Charles Gerhardt Montpellier
  UMR 5253
  CNRS-UM2-ENSCM-UM1
  Chimie Moleculaire et Organisation du Solide
  Universite Montpellier II
  Place E. Bataillon
  34095 Montpellier cedex 5
  France
;
_publ_contact_author_email joulia@univ-montp2.fr
_publ_contact_author_name 'Professor Joulia Larionova'
_publ_section_title
;
 Near-Infrared Luminescent and Magnetic Cyano-Bridged Coordination
 Polymers Nd(phen)n(DMF)m[M(CN)8] (M = Mo, W)
;
_journal_name_full 'Inorganic Chemistry'
_journal_page_first 9924
_journal_page_last 9926
_journal_paper_doi 10.1021/ic201394y
_journal_volume 50
_journal_year 2011
_chemical_formula_moiety 'C35 H43 N15 Nd O5 W'
_chemical_formula_sum 'C35 H43 N15 Nd O5 W'
_chemical_formula_weight 1081.93
_chemical_name_systematic
; 
 ? 
;
_space_group_IT_number 14
_symmetry_cell_setting monoclinic
_symmetry_space_group_name_Hall '-P 2ybc'
_symmetry_space_group_name_H-M 'P 1 21/c 1'
_atom_sites_solution_hydrogens geom
_atom_sites_solution_primary direct
_atom_sites_solution_secondary difmap
_audit_creation_date '15 June 2011'
_audit_creation_method 'SHELXL-97, manual editing plus enCIFer'
_cell_angle_alpha 90.00
_cell_angle_beta 104.864(2)
_cell_angle_gamma 90.00
_cell_formula_units_Z 4
_cell_length_a 11.1865(2)
_cell_length_b 20.8154(3)
_cell_length_c 20.0352(3)
_cell_measurement_reflns_used 34927
_cell_measurement_temperature 173(2)
_cell_measurement_theta_max 29.0378
_cell_measurement_theta_min 2.8676
_cell_volume 4509.12(13)
_computing_cell_refinement
;
CrysAlisPro, Oxford Diffraction Ltd.,
Version 1.171.34.40 (release 27-08-2010 CrysAlis171 .NET)
(compiled Aug 27 2010,11:50:40)
;
_computing_data_collection
;
CrysAlisPro, Oxford Diffraction Ltd.,
Version 1.171.34.40 (release 27-08-2010 CrysAlis171 .NET)
(compiled Aug 27 2010,11:50:40)
;
_computing_data_reduction
;
CrysAlisPro, Oxford Diffraction Ltd.,
Version 1.171.34.40 (release 27-08-2010 CrysAlis171 .NET)
(compiled Aug 27 2010,11:50:40)
;
_computing_molecular_graphics 'DIAMOND (Brandenburg, 2009)'
_computing_publication_material 'SHELXTL (Sheldrick, 2008)'
_computing_structure_refinement 'SHELXTL (Sheldrick, 2008)'
_computing_structure_solution 'SHELXTL (Sheldrick, 2008)'
_diffrn_ambient_temperature 173.0
_diffrn_detector_area_resol_mean 8.4205
_diffrn_measured_fraction_theta_full 0.996
_diffrn_measured_fraction_theta_max 0.996
_diffrn_measurement_device_type 'Xcalibur, Sapphire2, large Be window'
_diffrn_measurement_method '\w scans'
_diffrn_radiation_monochromator graphite
_diffrn_radiation_source 'Enhance (Mo) X-ray Source'
_diffrn_radiation_type 'Mo K\a'
_diffrn_radiation_wavelength 0.7107
_diffrn_reflns_av_R_equivalents 0.0650
_diffrn_reflns_av_sigmaI/netI 0.0375
_diffrn_reflns_limit_h_max 14
_diffrn_reflns_limit_h_min -14
_diffrn_reflns_limit_k_max 27
_diffrn_reflns_limit_k_min -26
_diffrn_reflns_limit_l_max 26
_diffrn_reflns_limit_l_min -25
_diffrn_reflns_number 115484
_diffrn_reflns_theta_full 27.48
_diffrn_reflns_theta_max 27.48
_diffrn_reflns_theta_min 3.61
_diffrn_standards_number 0
_exptl_absorpt_coefficient_mu 3.742
_exptl_absorpt_correction_T_max 0.8235
_exptl_absorpt_correction_T_min 0.5965
_exptl_absorpt_correction_type multi-scan
_exptl_absorpt_process_details
;
CrysAlisPro, Oxford Diffraction Ltd.,
Version 1.171.34.40 (release 27-08-2010 CrysAlis171 .NET)
(compiled Aug 27 2010,11:50:40)
empirical absorption correction using spherical harmonics,
implemented in SCALE3 ABSPACK scaling algorithm.
;
_exptl_crystal_colour Colourless
_exptl_crystal_density_diffrn 1.594
_exptl_crystal_description Block
_exptl_crystal_F_000 2128
_exptl_crystal_size_max 0.15
_exptl_crystal_size_mid 0.13
_exptl_crystal_size_min 0.05
_refine_diff_density_max 1.081
_refine_diff_density_min -0.665
_refine_diff_density_rms 0.116
_refine_ls_extinction_method none
_refine_ls_goodness_of_fit_ref 1.033
_refine_ls_hydrogen_treatment constr
_refine_ls_matrix_type full
_refine_ls_number_parameters 525
_refine_ls_number_reflns 10309
_refine_ls_number_restraints 18
_refine_ls_restrained_S_all 1.033
_refine_ls_R_factor_all 0.0473
_refine_ls_R_factor_gt 0.0299
_refine_ls_shift/su_max 0.002
_refine_ls_shift/su_mean 0.000
_refine_ls_structure_factor_coef Fsqd
_refine_ls_weighting_details 'calc w=1/[\s^2^(Fo^2^)+(0.0198P)^2^+6.6049P] where P=(Fo^2^+2Fc^2^)/3'
_refine_ls_weighting_scheme calc
_refine_ls_wR_factor_gt 0.0527
_refine_ls_wR_factor_ref 0.0569
_reflns_number_gt 8360
_reflns_number_total 10309
_reflns_threshold_expression I>2\s(I)
_cod_data_source_file ic201394y_si_002_3.cif
_cod_data_source_block 3
_cod_original_cell_volume 4509.11(12)
_cod_original_sg_symbol_H-M 'P 21/c'
_cod_database_code 4326537

loop_
_symmetry_equiv_pos_as_xyz
'x, y, z'
'-x, y+1/2, -z+1/2'
'-x, -y, -z'
'x, -y-1/2, z-1/2'

loop_
_atom_site_label
_atom_site_type_symbol
_atom_site_fract_x
_atom_site_fract_y
_atom_site_fract_z
_atom_site_U_iso_or_equiv
_atom_site_adp_type
_atom_site_occupancy
_atom_site_symmetry_multiplicity
_atom_site_calc_flag
_atom_site_refinement_flags
_atom_site_disorder_assembly
_atom_site_disorder_group
W1 W 0.035631(13) 0.733777(7) 0.528495(7) 0.01723(4) Uani 1 1 d . . .
Nd1 Nd 0.270612(18) 0.831601(9) 0.320966(9) 0.01860(5) Uani 1 1 d . . .
O1 O 0.2469(3) 0.92770(13) 0.24804(13) 0.0362(7) Uani 1 1 d . . .
O2 O 0.4273(3) 0.80864(15) 0.25920(13) 0.0407(7) Uani 1 1 d . . .
O3 O 0.4423(2) 0.77448(13) 0.40016(14) 0.0348(7) Uani 1 1 d . . .
O4 O 0.2248(3) 0.71385(12) 0.31132(13) 0.0343(7) Uani 1 1 d . . .
O5 O 0.0473(3) 0.84037(14) 0.29104(13) 0.0345(7) Uani 1 1 d . . .
N1 N 0.2181(3) 0.93269(14) 0.39044(14) 0.0232(7) Uani 1 1 d . . .
N2 N 0.4495(3) 0.91479(14) 0.37272(14) 0.0229(7) Uani 1 1 d . . .
N3 N 0.2004(3) 0.79428(15) 0.42808(15) 0.0267(7) Uani 1 1 d . . .
N4 N 0.1538(4) 0.87106(17) 0.59994(18) 0.0412(9) Uani 1 1 d . . .
N5 N -0.1730(4) 0.77775(19) 0.6106(2) 0.0522(11) Uani 1 1 d . . .
N6 N 0.1693(3) 0.70095(15) 0.69188(16) 0.0270(7) Uani 1 1 d . . .
N7 N -0.1037(4) 0.60032(18) 0.55843(18) 0.0452(10) Uani 1 1 d . . .
N8 N 0.2619(3) 0.62955(17) 0.53344(18) 0.0394(9) Uani 1 1 d . . .
N9 N -0.0667(4) 0.66225(17) 0.37709(18) 0.0415(9) Uani 1 1 d . . .
N10 N -0.1451(3) 0.83763(17) 0.42462(18) 0.0367(8) Uani 1 1 d . . .
N11 N 0.2205(4) 0.99671(17) 0.15974(18) 0.0498(11) Uani 1 1 d D . .
N12 N 0.4532(3) 0.75008(16) 0.16896(16) 0.0351(8) Uani 1 1 d D . .
N13 N 0.5413(3) 0.68350(15) 0.44252(17) 0.0335(8) Uani 1 1 d D . .
N14 N 0.1254(4) 0.61893(18) 0.2835(2) 0.0539(11) Uani 1 1 d D . .
C1 C 0.1076(4) 0.94126(19) 0.40215(18) 0.0293(9) Uani 1 1 d . A .
H1 H 0.0512 0.9062 0.3938 0.035 Uiso 1 1 calc R . .
C2 C 0.0695(4) 0.9987(2) 0.42604(19) 0.0362(10) Uani 1 1 d . . .
H2 H -0.0112 1.0026 0.4327 0.043 Uiso 1 1 calc R A .
C3 C 0.1492(4) 1.0490(2) 0.4396(2) 0.0389(11) Uani 1 1 d . A .
H3 H 0.1242 1.0887 0.4551 0.047 Uiso 1 1 calc R . .
C4 C 0.2685(4) 1.04197(18) 0.43052(19) 0.0337(10) Uani 1 1 d . . .
C5 C 0.2999(4) 0.98282(17) 0.40532(17) 0.0235(8) Uani 1 1 d . A .
C6 C 0.4213(4) 0.97304(17) 0.39630(17) 0.0238(8) Uani 1 1 d . A .
C7 C 0.5092(4) 1.02289(18) 0.4136(2) 0.0312(9) Uani 1 1 d . . .
C8 C 0.4745(5) 1.08212(19) 0.4405(2) 0.0425(12) Uani 1 1 d . A .
H8 H 0.5341 1.1153 0.4535 0.051 Uiso 1 1 calc R . .
C9 C 0.3603(5) 1.09138(19) 0.4474(2) 0.0418(11) Uani 1 1 d . A .
H9 H 0.3394 1.1316 0.4638 0.050 Uiso 1 1 calc R . .
C10 C 0.6278(4) 1.0118(2) 0.4043(2) 0.0378(10) Uani 1 1 d . A .
H10 H 0.6881 1.0449 0.4135 0.045 Uiso 1 1 calc R . .
C11 C 0.6558(4) 0.9532(2) 0.3822(2) 0.0356(10) Uani 1 1 d . . .
H11 H 0.7362 0.9447 0.3767 0.043 Uiso 1 1 calc R A .
C12 C 0.5648(4) 0.90599(19) 0.36779(19) 0.0302(9) Uani 1 1 d . A .
H12 H 0.5863 0.8650 0.3536 0.036 Uiso 1 1 calc R . .
C13 C 0.1466(3) 0.77307(16) 0.46437(17) 0.0211(7) Uani 1 1 d . A .
C14 C 0.1133(4) 0.82368(18) 0.57506(19) 0.0260(8) Uani 1 1 d . . .
C15 C -0.1009(4) 0.76288(19) 0.5823(2) 0.0300(9) Uani 1 1 d . . .
C16 C 0.1232(3) 0.71309(16) 0.63586(18) 0.0220(8) Uani 1 1 d . . .
C17 C -0.0553(4) 0.64633(18) 0.54757(19) 0.0273(8) Uani 1 1 d . . .
C18 C 0.1827(4) 0.66487(17) 0.53112(19) 0.0254(8) Uani 1 1 d . . .
C19 C -0.0306(4) 0.68590(17) 0.42958(19) 0.0266(8) Uani 1 1 d . . .
C20 C -0.0846(4) 0.80195(18) 0.46140(19) 0.0259(8) Uani 1 1 d . . .
C21 C 0.1952(4) 0.94523(18) 0.1893(2) 0.0355(10) Uani 1 1 d D . .
H21 H 0.1309 0.9186 0.1634 0.043 Uiso 1 1 calc R . .
C22 C 0.3128(8) 1.0409(4) 0.1987(4) 0.146(4) Uani 1 1 d D . .
H22A H 0.3280 1.0317 0.2481 0.218 Uiso 1 1 calc R . .
H22B H 0.2828 1.0851 0.1897 0.218 Uiso 1 1 calc R . .
H22C H 0.3899 1.0359 0.1845 0.218 Uiso 1 1 calc R . .
C23 C 0.1605(7) 1.0129(2) 0.0884(2) 0.087(2) Uani 1 1 d D . .
H23A H 0.0906 0.9838 0.0708 0.131 Uiso 1 1 calc R . .
H23B H 0.2200 1.0085 0.0602 0.131 Uiso 1 1 calc R . .
H23C H 0.1305 1.0573 0.0859 0.131 Uiso 1 1 calc R . .
C24 C 0.4363(4) 0.8032(2) 0.1993(2) 0.0337(9) Uani 1 1 d D . .
H24 H 0.4304 0.8416 0.1729 0.040 Uiso 1 1 calc R . .
C25 C 0.4559(5) 0.6890(2) 0.2041(3) 0.0603(14) Uani 1 1 d D . .
H25A H 0.4510 0.6965 0.2516 0.090 Uiso 1 1 calc R . .
H25B H 0.5331 0.6665 0.2047 0.090 Uiso 1 1 calc R . .
H25C H 0.3854 0.6628 0.1798 0.090 Uiso 1 1 calc R . .
C26 C 0.4685(5) 0.7488(2) 0.0992(2) 0.0469(12) Uani 1 1 d D . .
H26A H 0.4634 0.7927 0.0809 0.070 Uiso 1 1 calc R . .
H26B H 0.4031 0.7225 0.0699 0.070 Uiso 1 1 calc R . .
H26C H 0.5494 0.7304 0.0997 0.070 Uiso 1 1 calc R . .
C27 C 0.4447(4) 0.72092(18) 0.42816(19) 0.0299(9) Uani 1 1 d D . .
H27 H 0.3719 0.7065 0.4397 0.036 Uiso 1 1 calc R . .
C28 C 0.6545(4) 0.7024(3) 0.4253(3) 0.0577(14) Uani 1 1 d D . .
H28A H 0.6454 0.7461 0.4064 0.086 Uiso 1 1 calc R . .
H28B H 0.6714 0.6727 0.3910 0.086 Uiso 1 1 calc R . .
H28C H 0.7232 0.7013 0.4671 0.086 Uiso 1 1 calc R . .
C29 C 0.5408(5) 0.6220(2) 0.4763(3) 0.0555(14) Uani 1 1 d D . .
H29A H 0.4615 0.6161 0.4879 0.083 Uiso 1 1 calc R . .
H29B H 0.6081 0.6207 0.5186 0.083 Uiso 1 1 calc R . .
H29C H 0.5523 0.5875 0.4452 0.083 Uiso 1 1 calc R . .
C30 C 0.1418(5) 0.6799(2) 0.2756(2) 0.0415(11) Uani 1 1 d D . .
H30 H 0.0843 0.7006 0.2386 0.050 Uiso 1 1 calc R . .
C31 C 0.1956(7) 0.5872(3) 0.3464(4) 0.108(3) Uani 1 1 d D . .
H31A H 0.2679 0.5658 0.3374 0.162 Uiso 1 1 calc R . .
H31B H 0.1431 0.5552 0.3610 0.162 Uiso 1 1 calc R . .
H31C H 0.2229 0.6192 0.3830 0.162 Uiso 1 1 calc R . .
C32 C 0.0241(6) 0.5835(3) 0.2403(3) 0.089(2) Uani 1 1 d D . .
H32A H -0.0327 0.5701 0.2677 0.134 Uiso 1 1 calc R . .
H32B H 0.0561 0.5454 0.2220 0.134 Uiso 1 1 calc R . .
H32C H -0.0200 0.6107 0.2020 0.134 Uiso 1 1 calc R . .
C33 C -0.0388(4) 0.8057(2) 0.2888(2) 0.0271(13) Uiso 0.767(8) 1 d PD A -1
H33 H -0.0203 0.7675 0.3153 0.033 Uiso 0.767(8) 1 calc PR A -1
N15 N -0.1540(4) 0.8125(3) 0.2554(3) 0.0418(14) Uiso 0.767(8) 1 d PD A -1
C35 C -0.2457(7) 0.7656(4) 0.2586(4) 0.060(2) Uiso 0.767(8) 1 d PD A -1
H35A H -0.2091 0.7328 0.2928 0.090 Uiso 0.767(8) 1 calc PR A -1
H35B H -0.2761 0.7454 0.2132 0.090 Uiso 0.767(8) 1 calc PR A -1
H35C H -0.3145 0.7865 0.2720 0.090 Uiso 0.767(8) 1 calc PR A -1
C36 C -0.1849(9) 0.8706(4) 0.2158(5) 0.073(2) Uiso 0.767(8) 1 d PD A -1
H36A H -0.1124 0.8988 0.2247 0.109 Uiso 0.767(8) 1 calc PR A -1
H36B H -0.2527 0.8925 0.2292 0.109 Uiso 0.767(8) 1 calc PR A -1
H36C H -0.2105 0.8600 0.1665 0.109 Uiso 0.767(8) 1 calc PR A -1
C34 C -0.0420(13) 0.8591(9) 0.2511(10) 0.039(5) Uiso 0.233(8) 1 d PD A -2
H34 H -0.0302 0.8924 0.2210 0.046 Uiso 0.233(8) 1 calc PR A -2
N16 N -0.1554(10) 0.8395(7) 0.2433(6) 0.013(3) Uiso 0.233(8) 1 d PD A -2
C37 C -0.246(2) 0.8682(13) 0.1858(12) 0.071(8) Uiso 0.233(8) 1 d PD A -2
H37A H -0.3080 0.8916 0.2034 0.107 Uiso 0.233(8) 1 calc PR A -2
H37B H -0.2874 0.8343 0.1542 0.107 Uiso 0.233(8) 1 calc PR A -2
H37C H -0.2049 0.8980 0.1612 0.107 Uiso 0.233(8) 1 calc PR A -2
C38 C -0.2399(17) 0.7916(9) 0.2573(11) 0.037(5) Uiso 0.233(8) 1 d PD A -2
H38A H -0.1928 0.7549 0.2811 0.055 Uiso 0.233(8) 1 calc PR A -2
H38B H -0.2952 0.7771 0.2136 0.055 Uiso 0.233(8) 1 calc PR A -2
H38C H -0.2890 0.8104 0.2864 0.055 Uiso 0.233(8) 1 calc PR A -2

loop_
_atom_site_aniso_label
_atom_site_aniso_U_11
_atom_site_aniso_U_22
_atom_site_aniso_U_33
_atom_site_aniso_U_23
_atom_site_aniso_U_13
_atom_site_aniso_U_12
W1 0.01952(7) 0.01775(7) 0.01524(7) 0.00103(6) 0.00595(5) -0.00013(6)
Nd1 0.02118(10) 0.02069(10) 0.01452(9) -0.00100(7) 0.00565(8) -0.00236(8)
O1 0.055(2) 0.0288(15) 0.0212(14) 0.0062(11) 0.0028(14) -0.0065(13)
O2 0.0310(16) 0.069(2) 0.0251(15) -0.0178(14) 0.0126(13) -0.0054(15)
O3 0.0261(15) 0.0393(17) 0.0363(16) 0.0093(13) 0.0032(13) 0.0005(12)
O4 0.0494(19) 0.0257(15) 0.0256(14) -0.0055(11) 0.0056(14) -0.0103(13)
O5 0.0280(16) 0.0454(17) 0.0285(15) -0.0016(13) 0.0041(13) 0.0030(13)
N1 0.0295(18) 0.0223(16) 0.0182(15) 0.0008(12) 0.0071(14) 0.0014(13)
N2 0.0251(17) 0.0248(16) 0.0173(15) -0.0019(12) 0.0028(13) -0.0029(13)
N3 0.0306(18) 0.0277(17) 0.0241(16) 0.0049(14) 0.0111(15) 0.0030(14)
N4 0.053(2) 0.032(2) 0.040(2) -0.0069(17) 0.0162(19) -0.0119(18)
N5 0.060(3) 0.056(3) 0.056(3) 0.023(2) 0.042(2) 0.024(2)
N6 0.0308(19) 0.0260(17) 0.0250(17) 0.0021(14) 0.0088(15) 0.0022(14)
N7 0.057(3) 0.042(2) 0.039(2) -0.0038(17) 0.016(2) -0.0229(19)
N8 0.041(2) 0.035(2) 0.048(2) 0.0079(17) 0.0220(19) 0.0083(17)
N9 0.057(3) 0.038(2) 0.030(2) -0.0088(16) 0.0109(18) -0.0100(18)
N10 0.037(2) 0.039(2) 0.0332(19) 0.0054(16) 0.0079(17) 0.0119(17)
N11 0.076(3) 0.034(2) 0.036(2) 0.0166(17) 0.008(2) 0.001(2)
N12 0.034(2) 0.044(2) 0.0270(18) -0.0093(15) 0.0067(16) 0.0045(16)
N13 0.0282(19) 0.0338(19) 0.039(2) 0.0056(15) 0.0093(16) 0.0070(15)
N14 0.075(3) 0.034(2) 0.051(2) -0.0116(18) 0.011(2) -0.019(2)
C1 0.033(2) 0.035(2) 0.023(2) 0.0002(16) 0.0114(18) 0.0030(18)
C2 0.041(3) 0.042(2) 0.028(2) 0.0030(19) 0.015(2) 0.015(2)
C3 0.055(3) 0.033(2) 0.026(2) -0.0013(17) 0.005(2) 0.020(2)
C4 0.050(3) 0.022(2) 0.023(2) 0.0002(16) -0.0018(19) 0.0064(18)
C5 0.033(2) 0.0205(18) 0.0140(17) 0.0009(14) 0.0011(16) 0.0028(16)
C6 0.031(2) 0.0216(18) 0.0143(17) 0.0046(14) -0.0028(16) -0.0024(16)
C7 0.037(2) 0.022(2) 0.026(2) 0.0089(16) -0.0055(18) -0.0053(17)
C8 0.056(3) 0.018(2) 0.041(3) 0.0049(18) -0.011(2) -0.006(2)
C9 0.062(3) 0.020(2) 0.032(2) -0.0023(17) -0.009(2) 0.006(2)
C10 0.034(2) 0.032(2) 0.037(2) 0.0112(19) -0.009(2) -0.0138(19)
C11 0.025(2) 0.039(2) 0.038(2) 0.0078(19) 0.0010(19) -0.0043(18)
C12 0.026(2) 0.033(2) 0.030(2) 0.0005(17) 0.0038(18) -0.0015(17)
C13 0.0238(19) 0.0208(18) 0.0180(17) 0.0013(14) 0.0041(15) 0.0061(15)
C14 0.029(2) 0.027(2) 0.0224(19) 0.0018(16) 0.0069(17) -0.0003(16)
C15 0.034(2) 0.030(2) 0.031(2) 0.0124(17) 0.0166(19) 0.0075(18)
C16 0.027(2) 0.0175(17) 0.0218(19) 0.0020(14) 0.0074(17) 0.0029(15)
C17 0.031(2) 0.028(2) 0.0230(19) -0.0008(16) 0.0081(17) -0.0059(17)
C18 0.030(2) 0.0225(19) 0.0241(19) 0.0066(15) 0.0085(17) 0.0010(17)
C19 0.034(2) 0.023(2) 0.025(2) 0.0002(16) 0.0109(18) -0.0006(16)
C20 0.029(2) 0.027(2) 0.025(2) -0.0005(16) 0.0135(17) 0.0047(17)
C21 0.053(3) 0.023(2) 0.028(2) -0.0024(17) 0.005(2) -0.0005(19)
C22 0.143(8) 0.121(7) 0.132(7) 0.074(6) -0.038(6) -0.084(6)
C23 0.180(7) 0.039(3) 0.033(3) 0.015(2) 0.009(4) 0.025(4)
C24 0.022(2) 0.048(3) 0.031(2) -0.0085(19) 0.0072(18) 0.0035(19)
C25 0.078(4) 0.051(3) 0.053(3) -0.001(3) 0.018(3) -0.002(3)
C26 0.053(3) 0.061(3) 0.027(2) -0.014(2) 0.010(2) 0.013(2)
C27 0.025(2) 0.036(2) 0.029(2) 0.0044(17) 0.0070(18) 0.0007(17)
C28 0.027(3) 0.064(3) 0.083(4) 0.014(3) 0.016(3) 0.006(2)
C29 0.053(3) 0.047(3) 0.074(4) 0.019(3) 0.030(3) 0.021(2)
C30 0.056(3) 0.040(3) 0.027(2) 0.0008(19) 0.009(2) -0.012(2)
C31 0.124(7) 0.045(4) 0.136(7) 0.010(4) 0.000(6) -0.001(4)
C32 0.133(6) 0.074(4) 0.057(4) -0.018(3) 0.016(4) -0.065(4)

loop_
_atom_type_symbol
_atom_type_description
_atom_type_scat_dispersion_real
_atom_type_scat_dispersion_imag
_atom_type_scat_source
C C 0.0033 0.0016 'International Tables Vol C Tables 4.2.6.8 and 6.1.1.4'
H H 0.0000 0.0000 'International Tables Vol C Tables 4.2.6.8 and 6.1.1.4'
N N 0.0061 0.0033 'International Tables Vol C Tables 4.2.6.8 and 6.1.1.4'
O O 0.0106 0.0060 'International Tables Vol C Tables 4.2.6.8 and 6.1.1.4'
Nd Nd -0.1943 3.0179 'International Tables Vol C Tables 4.2.6.8 and 6.1.1.4'
W W -0.8490 6.8722 'International Tables Vol C Tables 4.2.6.8 and 6.1.1.4'

loop_
_geom_angle_atom_site_label_1
_geom_angle_atom_site_label_2
_geom_angle_atom_site_label_3
_geom_angle
_geom_angle_site_symmetry_1
_geom_angle_site_symmetry_3
C13 W1 C16 118.86(13) . .
C13 W1 C17 142.14(13) . .
C16 W1 C17 76.77(14) . .
C13 W1 C20 75.13(13) . .
C16 W1 C20 142.80(13) . .
C17 W1 C20 114.48(15) . .
C13 W1 C15 140.71(13) . .
C16 W1 C15 76.04(14) . .
C17 W1 C15 74.01(14) . .
C20 W1 C15 73.84(13) . .
C13 W1 C14 72.66(13) . .
C16 W1 C14 73.46(13) . .
C17 W1 C14 143.40(13) . .
C20 W1 C14 79.54(14) . .
C15 W1 C14 78.50(15) . .
C13 W1 C19 75.23(13) . .
C16 W1 C19 140.95(13) . .
C17 W1 C19 73.12(13) . .
C20 W1 C19 73.88(14) . .
C15 W1 C19 117.56(15) . .
C14 W1 C19 142.48(13) . .
C13 W1 C18 73.61(13) . .
C16 W1 C18 72.41(13) . .
C17 W1 C18 80.10(14) . .
C20 W1 C18 142.40(13) . .
C15 W1 C18 142.87(13) . .
C14 W1 C18 109.99(14) . .
C19 W1 C18 78.36(14) . .
O5 Nd1 O2 135.99(9) . .
O5 Nd1 O1 81.02(10) . .
O2 Nd1 O1 80.76(10) . .
O5 Nd1 O3 141.34(9) . .
O2 Nd1 O3 71.87(10) . .
O1 Nd1 O3 136.54(9) . .
O5 Nd1 O4 82.93(10) . .
O2 Nd1 O4 85.89(10) . .
O1 Nd1 O4 139.90(9) . .
O3 Nd1 O4 71.75(9) . .
O5 Nd1 N3 73.42(9) . .
O2 Nd1 N3 140.63(10) . .
O1 Nd1 N3 136.90(10) . .
O3 Nd1 N3 70.90(9) . .
O4 Nd1 N3 70.73(9) . .
O5 Nd1 N6 67.62(9) . 4_575
O2 Nd1 N6 68.60(9) . 4_575
O1 Nd1 N6 70.79(9) . 4_575
O3 Nd1 N6 125.26(10) . 4_575
O4 Nd1 N6 69.14(9) . 4_575
N3 Nd1 N6 126.30(10) . 4_575
O5 Nd1 N2 132.49(9) . .
O2 Nd1 N2 75.98(9) . .
O1 Nd1 N2 69.83(9) . .
O3 Nd1 N2 71.16(9) . .
O4 Nd1 N2 142.20(9) . .
N3 Nd1 N2 103.37(9) . .
N6 Nd1 N2 130.14(9) 4_575 .
O5 Nd1 N1 73.67(9) . .
O2 Nd1 N1 134.59(10) . .
O1 Nd1 N1 70.30(9) . .
O3 Nd1 N1 106.52(9) . .
O4 Nd1 N1 138.11(9) . .
N3 Nd1 N1 69.51(9) . .
N6 Nd1 N1 128.19(9) 4_575 .
N2 Nd1 N1 61.69(9) . .
C21 O1 Nd1 140.1(3) . .
C24 O2 Nd1 139.5(3) . .
C27 O3 Nd1 130.3(2) . .
C30 O4 Nd1 135.4(3) . .
C34 O5 C33 68.8(8) . .
C34 O5 Nd1 146.8(8) . .
C33 O5 Nd1 137.2(3) . .
C1 N1 C5 117.3(3) . .
C1 N1 Nd1 122.5(2) . .
C5 N1 Nd1 119.4(2) . .
C12 N2 C6 117.5(3) . .
C12 N2 Nd1 122.0(2) . .
C6 N2 Nd1 119.8(2) . .
C13 N3 Nd1 164.5(3) . .
C16 N6 Nd1 177.6(3) . 4_576
C21 N11 C22 119.3(4) . .
C21 N11 C23 122.9(4) . .
C22 N11 C23 117.8(4) . .
C24 N12 C25 120.4(4) . .
C24 N12 C26 122.2(4) . .
C25 N12 C26 117.3(4) . .
C27 N13 C29 122.0(3) . .
C27 N13 C28 120.7(3) . .
C29 N13 C28 117.3(4) . .
C30 N14 C32 122.9(5) . .
C30 N14 C31 119.1(4) . .
C32 N14 C31 116.9(4) . .
N1 C1 C2 123.7(4) . .
N1 C1 H1 118.1 . .
C2 C1 H1 118.1 . .
C3 C2 C1 119.2(4) . .
C3 C2 H2 120.4 . .
C1 C2 H2 120.4 . .
C2 C3 C4 119.5(4) . .
C2 C3 H3 120.2 . .
C4 C3 H3 120.2 . .
C3 C4 C5 118.1(4) . .
C3 C4 C9 123.0(4) . .
C5 C4 C9 118.9(4) . .
N1 C5 C4 122.0(4) . .
N1 C5 C6 117.8(3) . .
C4 C5 C6 120.1(4) . .
N2 C6 C7 122.0(4) . .
N2 C6 C5 118.7(3) . .
C7 C6 C5 119.3(3) . .
C10 C7 C6 117.9(4) . .
C10 C7 C8 123.0(4) . .
C6 C7 C8 119.0(4) . .
C9 C8 C7 121.4(4) . .
C9 C8 H8 119.3 . .
C7 C8 H8 119.3 . .
C8 C9 C4 121.3(4) . .
C8 C9 H9 119.3 . .
C4 C9 H9 119.3 . .
C11 C10 C7 119.7(4) . .
C11 C10 H10 120.2 . .
C7 C10 H10 120.2 . .
C10 C11 C12 118.9(4) . .
C10 C11 H11 120.6 . .
C12 C11 H11 120.6 . .
N2 C12 C11 124.0(4) . .
N2 C12 H12 118.0 . .
C11 C12 H12 118.0 . .
N3 C13 W1 176.9(3) . .
N4 C14 W1 179.6(4) . .
N5 C15 W1 179.5(4) . .
N6 C16 W1 178.6(3) . .
N7 C17 W1 179.1(3) . .
N8 C18 W1 178.4(4) . .
N9 C19 W1 178.3(4) . .
N10 C20 W1 177.6(3) . .
O1 C21 N11 125.7(4) . .
O1 C21 H21 117.2 . .
N11 C21 H21 117.2 . .
N11 C22 H22A 109.5 . .
N11 C22 H22B 109.5 . .
H22A C22 H22B 109.5 . .
N11 C22 H22C 109.5 . .
H22A C22 H22C 109.5 . .
H22B C22 H22C 109.5 . .
N11 C23 H23A 109.5 . .
N11 C23 H23B 109.5 . .
H23A C23 H23B 109.5 . .
N11 C23 H23C 109.5 . .
H23A C23 H23C 109.5 . .
H23B C23 H23C 109.5 . .
O2 C24 N12 126.2(4) . .
O2 C24 H24 116.9 . .
N12 C24 H24 116.9 . .
N12 C25 H25A 109.5 . .
N12 C25 H25B 109.5 . .
H25A C25 H25B 109.5 . .
N12 C25 H25C 109.5 . .
H25A C25 H25C 109.5 . .
H25B C25 H25C 109.5 . .
N12 C26 H26A 109.5 . .
N12 C26 H26B 109.5 . .
H26A C26 H26B 109.5 . .
N12 C26 H26C 109.5 . .
H26A C26 H26C 109.5 . .
H26B C26 H26C 109.5 . .
O3 C27 N13 123.8(4) . .
O3 C27 H27 118.1 . .
N13 C27 H27 118.1 . .
N13 C28 H28A 109.5 . .
N13 C28 H28B 109.5 . .
H28A C28 H28B 109.5 . .
N13 C28 H28C 109.5 . .
H28A C28 H28C 109.5 . .
H28B C28 H28C 109.5 . .
N13 C29 H29A 109.5 . .
N13 C29 H29B 109.5 . .
H29A C29 H29B 109.5 . .
N13 C29 H29C 109.5 . .
H29A C29 H29C 109.5 . .
H29B C29 H29C 109.5 . .
O4 C30 N14 126.6(4) . .
O4 C30 H30 116.7 . .
N14 C30 H30 116.7 . .
N14 C31 H31A 109.5 . .
N14 C31 H31B 109.5 . .
H31A C31 H31B 109.5 . .
N14 C31 H31C 109.5 . .
H31A C31 H31C 109.5 . .
H31B C31 H31C 109.5 . .
N14 C32 H32A 109.5 . .
N14 C32 H32B 109.5 . .
H32A C32 H32B 109.5 . .
N14 C32 H32C 109.5 . .
H32A C32 H32C 109.5 . .
H32B C32 H32C 109.5 . .
O5 C33 N15 129.5(5) . .
O5 C33 H33 115.2 . .
N15 C33 H33 115.2 . .
C33 N15 C35 122.0(6) . .
C33 N15 C36 116.3(7) . .
C35 N15 C36 121.7(6) . .
O5 C34 N16 127.5(17) . .
O5 C34 H34 116.2 . .
N16 C34 H34 116.2 . .
C34 N16 C38 148.8(17) . .
C34 N16 C37 115.3(18) . .
C38 N16 C37 94.4(15) . .
N16 C37 H37A 109.5 . .
N16 C37 H37B 109.5 . .
H37A C37 H37B 109.5 . .
N16 C37 H37C 109.5 . .
H37A C37 H37C 109.5 . .
H37B C37 H37C 109.5 . .
N16 C38 H38A 109.5 . .
N16 C38 H38B 109.5 . .
H38A C38 H38B 109.5 . .
N16 C38 H38C 109.5 . .
H38A C38 H38C 109.5 . .
H38B C38 H38C 109.5 . .

loop_
_geom_bond_atom_site_label_1
_geom_bond_atom_site_label_2
_geom_bond_distance
_geom_bond_site_symmetry_2
W1 C13 2.163(4) .
W1 C16 2.166(4) .
W1 C17 2.167(4) .
W1 C20 2.168(4) .
W1 C15 2.169(4) .
W1 C14 2.170(4) .
W1 C19 2.172(4) .
W1 C18 2.173(4) .
Nd1 O5 2.421(3) .
Nd1 O2 2.438(3) .
Nd1 O1 2.451(3) .
Nd1 O3 2.461(3) .
Nd1 O4 2.501(3) .
Nd1 N3 2.587(3) .
Nd1 N6 2.632(3) 4_575
Nd1 N2 2.648(3) .
Nd1 N1 2.670(3) .
O1 C21 1.226(4) .
O2 C24 1.235(4) .
O3 C27 1.245(4) .
O4 C30 1.238(5) .
O5 C34 1.175(17) .
O5 C33 1.196(5) .
N1 C1 1.329(5) .
N1 C5 1.369(5) .
N2 C12 1.332(5) .
N2 C6 1.367(4) .
N3 C13 1.145(4) .
N4 C14 1.145(5) .
N5 C15 1.142(5) .
N6 C16 1.137(4) .
N6 Nd1 2.632(3) 4_576
N7 C17 1.148(5) .
N8 C18 1.143(5) .
N9 C19 1.137(5) .
N10 C20 1.139(5) .
N11 C21 1.291(5) .
N11 C22 1.452(6) .
N11 C23 1.455(5) .
N12 C24 1.300(5) .
N12 C25 1.450(5) .
N12 C26 1.451(5) .
N13 C27 1.303(4) .
N13 C29 1.449(5) .
N13 C28 1.449(5) .
N14 C30 1.298(5) .
N14 C32 1.440(5) .
N14 C31 1.461(6) .
C1 C2 1.395(5) .
C1 H1 0.9500 .
C2 C3 1.356(6) .
C2 H2 0.9500 .
C3 C4 1.400(6) .
C3 H3 0.9500 .
C4 C5 1.409(5) .
C4 C9 1.431(6) .
C5 C6 1.431(5) .
C6 C7 1.410(5) .
C7 C10 1.405(6) .
C7 C8 1.438(6) .
C8 C9 1.334(6) .
C8 H8 0.9500 .
C9 H9 0.9500 .
C10 C11 1.361(6) .
C10 H10 0.9500 .
C11 C12 1.391(5) .
C11 H11 0.9500 .
C12 H12 0.9500 .
C21 H21 0.9500 .
C22 H22A 0.9800 .
C22 H22B 0.9800 .
C22 H22C 0.9800 .
C23 H23A 0.9800 .
C23 H23B 0.9800 .
C23 H23C 0.9800 .
C24 H24 0.9500 .
C25 H25A 0.9800 .
C25 H25B 0.9800 .
C25 H25C 0.9800 .
C26 H26A 0.9800 .
C26 H26B 0.9800 .
C26 H26C 0.9800 .
C27 H27 0.9500 .
C28 H28A 0.9800 .
C28 H28B 0.9800 .
C28 H28C 0.9800 .
C29 H29A 0.9800 .
C29 H29B 0.9800 .
C29 H29C 0.9800 .
C30 H30 0.9500 .
C31 H31A 0.9800 .
C31 H31B 0.9800 .
C31 H31C 0.9800 .
C32 H32A 0.9800 .
C32 H32B 0.9800 .
C32 H32C 0.9800 .
C33 N15 1.299(6) .
C33 H33 0.9500 .
N15 C35 1.429(7) .
N15 C36 1.438(7) .
C35 H35A 0.9800 .
C35 H35B 0.9800 .
C35 H35C 0.9800 .
C36 H36A 0.9800 .
C36 H36B 0.9800 .
C36 H36C 0.9800 .
C34 N16 1.304(10) .
C34 H34 0.9500 .
N16 C38 1.449(10) .
N16 C37 1.455(10) .
C37 H37A 0.9800 .
C37 H37B 0.9800 .
C37 H37C 0.9800 .
C38 H38A 0.9800 .
C38 H38B 0.9800 .
C38 H38C 0.9800 .

loop_
_geom_torsion_atom_site_label_1
_geom_torsion_atom_site_label_2
_geom_torsion_atom_site_label_3
_geom_torsion_atom_site_label_4
_geom_torsion
_geom_torsion_site_symmetry_1
O5 Nd1 O1 C21 -57.2(4) .
O2 Nd1 O1 C21 82.6(4) .
O3 Nd1 O1 C21 133.5(4) .
O4 Nd1 O1 C21 10.4(5) .
N3 Nd1 O1 C21 -110.9(4) .
N6 Nd1 O1 C21 12.1(4) 4_575
N2 Nd1 O1 C21 160.9(5) .
N1 Nd1 O1 C21 -133.0(5) .
O5 Nd1 O2 C24 10.8(5) .
O1 Nd1 O2 C24 -55.9(4) .
O3 Nd1 O2 C24 158.3(5) .
O4 Nd1 O2 C24 86.2(5) .
N3 Nd1 O2 C24 138.6(4) .
N6 Nd1 O2 C24 17.0(4) 4_575
N2 Nd1 O2 C24 -127.3(5) .
N1 Nd1 O2 C24 -106.1(4) .
O5 Nd1 O3 C27 27.3(4) .
O2 Nd1 O3 C27 -116.1(3) .
O1 Nd1 O3 C27 -169.8(3) .
O4 Nd1 O3 C27 -24.4(3) .
N3 Nd1 O3 C27 50.9(3) .
N6 Nd1 O3 C27 -70.6(3) 4_575
N2 Nd1 O3 C27 163.0(3) .
N1 Nd1 O3 C27 111.6(3) .
O5 Nd1 O4 C30 32.8(4) .
O2 Nd1 O4 C30 -104.5(4) .
O1 Nd1 O4 C30 -34.1(4) .
O3 Nd1 O4 C30 -176.8(4) .
N3 Nd1 O4 C30 107.7(4) .
N6 Nd1 O4 C30 -35.9(4) 4_575
N2 Nd1 O4 C30 -165.2(3) .
N1 Nd1 O4 C30 88.6(4) .
O2 Nd1 O5 C34 -41.3(17) .
O1 Nd1 O5 C34 25.2(16) .
O3 Nd1 O5 C34 -166.6(16) .
O4 Nd1 O5 C34 -117.9(16) .
N3 Nd1 O5 C34 170.2(16) .
N6 Nd1 O5 C34 -47.6(16) 4_575
N2 Nd1 O5 C34 77.0(16) .
N1 Nd1 O5 C34 97.2(16) .
O2 Nd1 O5 C33 91.4(4) .
O1 Nd1 O5 C33 158.0(4) .
O3 Nd1 O5 C33 -33.8(5) .
O4 Nd1 O5 C33 14.9(4) .
N3 Nd1 O5 C33 -57.1(4) .
N6 Nd1 O5 C33 85.2(4) 4_575
N2 Nd1 O5 C33 -150.2(4) .
N1 Nd1 O5 C33 -130.0(4) .
O5 Nd1 N1 C1 19.5(3) .
O2 Nd1 N1 C1 159.3(2) .
O1 Nd1 N1 C1 105.6(3) .
O3 Nd1 N1 C1 -120.1(3) .
O4 Nd1 N1 C1 -39.3(3) .
N3 Nd1 N1 C1 -58.5(3) .
N6 Nd1 N1 C1 62.2(3) 4_575
N2 Nd1 N1 C1 -177.3(3) .
O5 Nd1 N1 C5 -149.9(3) .
O2 Nd1 N1 C5 -10.1(3) .
O1 Nd1 N1 C5 -63.7(2) .
O3 Nd1 N1 C5 70.5(3) .
O4 Nd1 N1 C5 151.4(2) .
N3 Nd1 N1 C5 132.2(3) .
N6 Nd1 N1 C5 -107.2(3) 4_575
N2 Nd1 N1 C5 13.4(2) .
O5 Nd1 N2 C12 -161.1(2) .
O2 Nd1 N2 C12 -20.1(3) .
O1 Nd1 N2 C12 -105.3(3) .
O3 Nd1 N2 C12 55.2(3) .
O4 Nd1 N2 C12 43.6(3) .
N3 Nd1 N2 C12 119.3(3) .
N6 Nd1 N2 C12 -65.5(3) 4_575
N1 Nd1 N2 C12 176.9(3) .
O5 Nd1 N2 C6 9.1(3) .
O2 Nd1 N2 C6 150.0(3) .
O1 Nd1 N2 C6 64.9(2) .
O3 Nd1 N2 C6 -134.7(3) .
O4 Nd1 N2 C6 -146.2(2) .
N3 Nd1 N2 C6 -70.5(3) .
N6 Nd1 N2 C6 104.7(2) 4_575
N1 Nd1 N2 C6 -13.0(2) .
O5 Nd1 N3 C13 32.4(10) .
O2 Nd1 N3 C13 -112.7(10) .
O1 Nd1 N3 C13 88.5(11) .
O3 Nd1 N3 C13 -132.5(11) .
O4 Nd1 N3 C13 -55.8(10) .
N6 Nd1 N3 C13 -12.3(11) 4_575
N2 Nd1 N3 C13 163.2(10) .
N1 Nd1 N3 C13 110.7(11) .
C5 N1 C1 C2 2.5(5) .
Nd1 N1 C1 C2 -167.1(3) .
N1 C1 C2 C3 -1.2(6) .
C1 C2 C3 C4 -1.1(6) .
C2 C3 C4 C5 2.0(6) .
C2 C3 C4 C9 -176.3(4) .
C1 N1 C5 C4 -1.5(5) .
Nd1 N1 C5 C4 168.4(3) .
C1 N1 C5 C6 176.8(3) .
Nd1 N1 C5 C6 -13.3(4) .
C3 C4 C5 N1 -0.7(5) .
C9 C4 C5 N1 177.7(3) .
C3 C4 C5 C6 -179.0(3) .
C9 C4 C5 C6 -0.6(5) .
C12 N2 C6 C7 1.3(5) .
Nd1 N2 C6 C7 -169.3(3) .
C12 N2 C6 C5 -177.0(3) .
Nd1 N2 C6 C5 12.4(4) .
N1 C5 C6 N2 0.7(5) .
C4 C5 C6 N2 179.0(3) .
N1 C5 C6 C7 -177.7(3) .
C4 C5 C6 C7 0.7(5) .
N2 C6 C7 C10 1.5(5) .
C5 C6 C7 C10 179.8(3) .
N2 C6 C7 C8 -177.8(3) .
C5 C6 C7 C8 0.6(5) .
C10 C7 C8 C9 178.8(4) .
C6 C7 C8 C9 -2.0(6) .
C7 C8 C9 C4 2.1(6) .
C3 C4 C9 C8 177.5(4) .
C5 C4 C9 C8 -0.8(6) .
C6 C7 C10 C11 -2.8(6) .
C8 C7 C10 C11 176.4(4) .
C7 C10 C11 C12 1.4(6) .
C6 N2 C12 C11 -2.9(5) .
Nd1 N2 C12 C11 167.4(3) .
C10 C11 C12 N2 1.6(6) .
Nd1 O1 C21 N11 -164.1(3) .
C22 N11 C21 O1 -3.7(8) .
C23 N11 C21 O1 176.3(5) .
Nd1 O2 C24 N12 -108.4(5) .
C25 N12 C24 O2 3.7(7) .
C26 N12 C24 O2 -177.1(4) .
Nd1 O3 C27 N13 148.0(3) .
C29 N13 C27 O3 178.9(4) .
C28 N13 C27 O3 -0.8(6) .
Nd1 O4 C30 N14 -171.1(3) .
C32 N14 C30 O4 178.4(5) .
C31 N14 C30 O4 11.4(8) .
C34 O5 C33 N15 -5.7(11) .
Nd1 O5 C33 N15 -160.2(4) .
O5 C33 N15 C35 180.0(6) .
O5 C33 N15 C36 -1.1(9) .
C33 O5 C34 N16 11.8(16) .
Nd1 O5 C34 N16 159.5(9) .
O5 C34 N16 C38 -15(4) .
O5 C34 N16 C37 -175.4(19) .
